data_4067416
loop_
_publ_author_name
'Greger, Ingo'
'Kehr, Gerald'
'Fr\"ohlich, Roland'
'Erker, Gerhard'

_publ_section_title
;
 Functional Group Chemistry at the Group 4 Bent Metallocene Framework:
 [2+2] Cycloaddition of the Parent Bis(vinyl-Cp/vinyl-Ind)ZrCl2Systems
;
_journal_issue 4
_journal_name_full Organometallics
_journal_page_first 860
_journal_paper_doi 10.1021/om900939v
_journal_volume 29
_journal_year 2010
_chemical_formula_sum 'C13 H12'
_chemical_formula_weight 168.23
_chemical_name_systematic
; 
 ? 
;
_space_group_IT_number 14
_symmetry_cell_setting monoclinic
_symmetry_space_group_name_Hall '-P 2ybc'
_symmetry_space_group_name_H-M 'P 1 21/c 1'
_atom_sites_solution_hydrogens geom
_atom_sites_solution_primary direct
_atom_sites_solution_secondary difmap
_audit_creation_method SHELXL-97
_cell_angle_alpha 90.00
_cell_angle_beta 91.506(2)
_cell_angle_gamma 90.00
_cell_formula_units_Z 8
_cell_length_a 5.8395(3)
_cell_length_b 24.4958(11)
_cell_length_c 14.0249(7)
_cell_measurement_reflns_used 3200
_cell_measurement_temperature 223(2)
_cell_measurement_theta_max 68.25
_cell_measurement_theta_min 0.88
_cell_volume 2005.47(17)
_computing_cell_refinement 'Collect (Nonius B.V., 1998)'
_computing_data_collection 'Collect (Nonius B.V., 1998)'
_computing_data_reduction 'Denzo-SMN (Otwinowski & Minor, 1997)'
_computing_molecular_graphics 'XP (BrukerAXS, 2000)'
_computing_publication_material 'SHELXL-97 (Sheldrick, 1997)'
_computing_structure_refinement 'SHELXL-97 (Sheldrick, 1997)'
_computing_structure_solution 'SHELXS-97 (Sheldrick, 1990)'
_diffrn_ambient_temperature 223(2)
_diffrn_measured_fraction_theta_full 0.949
_diffrn_measured_fraction_theta_max 0.949
_diffrn_measurement_device_type 'Nonius KappaCCD APEXII'
_diffrn_measurement_method '\w and \f scan'
_diffrn_radiation_monochromator graphite
_diffrn_radiation_source 'fine-focus sealed tube'
_diffrn_radiation_type CuK\a
_diffrn_radiation_wavelength 1.54178
_diffrn_reflns_av_R_equivalents 0.042
_diffrn_reflns_av_sigmaI/netI 0.0308
_diffrn_reflns_limit_h_max 6
_diffrn_reflns_limit_h_min -6
_diffrn_reflns_limit_k_max 29
_diffrn_reflns_limit_k_min -25
_diffrn_reflns_limit_l_max 16
_diffrn_reflns_limit_l_min -16
_diffrn_reflns_number 10988
_diffrn_reflns_theta_full 68.07
_diffrn_reflns_theta_max 68.07
_diffrn_reflns_theta_min 4.79
_exptl_absorpt_coefficient_mu 0.469
_exptl_absorpt_correction_T_max 0.9861
_exptl_absorpt_correction_T_min 0.8166
_exptl_absorpt_correction_type multi-scan
_exptl_absorpt_process_details 'Denzo (Otwinowski, Borek, Majewski & Minor, 2003)'
_exptl_crystal_colour colourless
_exptl_crystal_density_diffrn 1.114
_exptl_crystal_density_method 'not measured'
_exptl_crystal_description plate
_exptl_crystal_F_000 720
_exptl_crystal_size_max 0.45
_exptl_crystal_size_mid 0.25
_exptl_crystal_size_min 0.03
_refine_diff_density_max 0.151
_refine_diff_density_min -0.122
_refine_diff_density_rms 0.026
_refine_ls_extinction_method none
_refine_ls_goodness_of_fit_ref 1.048
_refine_ls_hydrogen_treatment constr
_refine_ls_matrix_type full
_refine_ls_number_parameters 235
_refine_ls_number_reflns 3465
_refine_ls_number_restraints 0
_refine_ls_restrained_S_all 1.048
_refine_ls_R_factor_all 0.0632
_refine_ls_R_factor_gt 0.0463
_refine_ls_shift/su_max 0.000
_refine_ls_shift/su_mean 0.000
_refine_ls_structure_factor_coef Fsqd
_refine_ls_weighting_details 'calc w=1/[\s^2^(Fo^2^)+(0.0436P)^2^+0.4468P] where P=(Fo^2^+2Fc^2^)/3'
_refine_ls_weighting_scheme calc
_refine_ls_wR_factor_gt 0.1054
_refine_ls_wR_factor_ref 0.1175
_reflns_number_gt 2730
_reflns_number_total 3465
_reflns_threshold_expression >2sigma(I)
_cod_data_source_file om900939v_si_003.cif
_cod_data_source_block erk4372
_cod_original_sg_symbol_H-M P21/c
_cod_database_code 4067416

loop_
_symmetry_equiv_pos_as_xyz
'x, y, z'
'-x, y+1/2, -z+1/2'
'-x, -y, -z'
'x, -y-1/2, z-1/2'

loop_
_atom_site_label
_atom_site_type_symbol
_atom_site_fract_x
_atom_site_fract_y
_atom_site_fract_z
_atom_site_U_iso_or_equiv
_atom_site_adp_type
_atom_site_occupancy
_atom_site_symmetry_multiplicity
_atom_site_calc_flag
_atom_site_refinement_flags
C1A C 0.1797(3) 0.24726(7) 0.54575(10) 0.0498(4) Uani 1 1 d .
C2A C 0.4030(3) 0.26596(6) 0.50442(11) 0.0510(4) Uani 1 1 d .
H2A1 H 0.5341 0.2484 0.5370 0.061 Uiso 1 1 calc R
H2A2 H 0.4076 0.2579 0.4361 0.061 Uiso 1 1 calc R
C3A C 0.4028(3) 0.32623(7) 0.52182(10) 0.0487(4) Uani 1 1 d .
C4A C 0.5625(3) 0.36574(7) 0.50121(12) 0.0569(4) Uani 1 1 d .
H4A H 0.6990 0.3563 0.4712 0.068 Uiso 1 1 calc R
C5A C 0.5191(3) 0.41961(7) 0.52531(13) 0.0654(5) Uani 1 1 d .
H5A H 0.6268 0.4468 0.5114 0.078 Uiso 1 1 calc R
C6A C 0.3184(3) 0.43369(8) 0.56966(13) 0.0685(5) Uani 1 1 d .
H6A H 0.2914 0.4704 0.5855 0.082 Uiso 1 1 calc R
C7A C 0.1572(3) 0.39450(7) 0.59090(12) 0.0624(5) Uani 1 1 d .
H7A H 0.0211 0.4042 0.6210 0.075 Uiso 1 1 calc R
C8A C 0.2002(3) 0.34055(7) 0.56698(10) 0.0506(4) Uani 1 1 d .
C9A C 0.0690(3) 0.29103(7) 0.58051(11) 0.0535(4) Uani 1 1 d .
H9A H -0.0740 0.2896 0.6096 0.064 Uiso 1 1 calc R
C10A C 0.1042(3) 0.19136(7) 0.54905(11) 0.0545(4) Uani 1 1 d .
H10A H -0.0389 0.1846 0.5759 0.065 Uiso 1 1 calc R
C11A C 0.2202(3) 0.14798(7) 0.51719(12) 0.0578(4) Uani 1 1 d .
H11A H 0.3577 0.1545 0.4857 0.069 Uiso 1 1 calc R
C12A C 0.1482(3) 0.09215(8) 0.52795(13) 0.0670(5) Uani 1 1 d .
H12A H 0.0084 0.0857 0.5577 0.080 Uiso 1 1 calc R
C13A C 0.2645(4) 0.04951(9) 0.49904(17) 0.0863(6) Uani 1 1 d .
H13A H 0.4050 0.0544 0.4690 0.104 Uiso 1 1 calc R
H13B H 0.2071 0.0141 0.5084 0.104 Uiso 1 1 calc R
C1B C -0.3035(3) 0.21599(7) 0.76400(11) 0.0522(4) Uani 1 1 d .
C2B C -0.0742(3) 0.19923(7) 0.80702(11) 0.0552(4) Uani 1 1 d .
H2B1 H 0.0518 0.2169 0.7741 0.066 Uiso 1 1 calc R
H2B2 H -0.0634 0.2084 0.8750 0.066 Uiso 1 1 calc R
C3B C -0.0706(3) 0.13840(7) 0.79218(11) 0.0518(4) Uani 1 1 d .
C4B C 0.0905(3) 0.09991(8) 0.81804(12) 0.0631(5) Uani 1 1 d .
H4B H 0.2263 0.1103 0.8506 0.076 Uiso 1 1 calc R
C5B C 0.0500(3) 0.04561(8) 0.79549(14) 0.0702(5) Uani 1 1 d .
H5B H 0.1591 0.0190 0.8132 0.084 Uiso 1 1 calc R
C6B C -0.1494(3) 0.03017(8) 0.74718(14) 0.0715(5) Uani 1 1 d .
H6B H -0.1732 -0.0067 0.7314 0.086 Uiso 1 1 calc R
C7B C -0.3137(3) 0.06836(8) 0.72191(13) 0.0663(5) Uani 1 1 d .
H7B H -0.4500 0.0578 0.6899 0.080 Uiso 1 1 calc R
C8B C -0.2738(3) 0.12290(7) 0.74473(11) 0.0534(4) Uani 1 1 d .
C9B C -0.4119(3) 0.17140(7) 0.72904(11) 0.0577(4) Uani 1 1 d .
H9B H -0.5572 0.1717 0.6986 0.069 Uiso 1 1 calc R
C10B C -0.3889(3) 0.27113(7) 0.76054(11) 0.0568(4) Uani 1 1 d .
H10B H -0.5342 0.2764 0.7315 0.068 Uiso 1 1 calc R
C11B C -0.2818(3) 0.31578(7) 0.79466(12) 0.0594(4) Uani 1 1 d .
H11B H -0.1393 0.3111 0.8263 0.071 Uiso 1 1 calc R
C12B C -0.3713(3) 0.37036(8) 0.78587(13) 0.0704(5) Uani 1 1 d .
H12B H -0.5159 0.3746 0.7557 0.084 Uiso 1 1 calc R
C13B C -0.2663(4) 0.41469(9) 0.81680(16) 0.0910(7) Uani 1 1 d .
H13C H -0.1215 0.4121 0.8473 0.109 Uiso 1 1 calc R
H13D H -0.3361 0.4490 0.8084 0.109 Uiso 1 1 calc R

loop_
_atom_site_aniso_label
_atom_site_aniso_U_11
_atom_site_aniso_U_22
_atom_site_aniso_U_33
_atom_site_aniso_U_23
_atom_site_aniso_U_13
_atom_site_aniso_U_12
C1A 0.0444(8) 0.0648(11) 0.0402(8) 0.0041(7) 0.0007(6) 0.0001(8)
C2A 0.0465(9) 0.0597(10) 0.0471(9) 0.0026(7) 0.0066(7) 0.0040(7)
C3A 0.0459(8) 0.0575(10) 0.0429(8) 0.0054(7) 0.0036(6) 0.0046(7)
C4A 0.0511(9) 0.0657(11) 0.0540(9) 0.0076(8) 0.0065(7) 0.0022(8)
C5A 0.0714(12) 0.0587(12) 0.0662(11) 0.0082(9) 0.0037(9) -0.0054(9)
C6A 0.0812(13) 0.0579(11) 0.0666(11) 0.0002(9) 0.0040(10) 0.0078(10)
C7A 0.0626(10) 0.0675(12) 0.0576(10) 0.0001(8) 0.0097(8) 0.0121(9)
C8A 0.0486(8) 0.0598(10) 0.0434(8) 0.0037(7) 0.0036(7) 0.0061(8)
C9A 0.0436(8) 0.0709(11) 0.0463(9) 0.0041(8) 0.0070(7) 0.0031(8)
C10A 0.0509(9) 0.0658(11) 0.0467(9) 0.0054(8) 0.0006(7) -0.0059(8)
C11A 0.0559(10) 0.0641(11) 0.0534(10) 0.0013(8) -0.0002(8) -0.0068(8)
C12A 0.0653(11) 0.0663(12) 0.0692(12) 0.0031(9) -0.0024(9) -0.0074(9)
C13A 0.0858(14) 0.0678(13) 0.1053(17) 0.0011(12) 0.0040(12) -0.0030(11)
C1B 0.0477(9) 0.0681(11) 0.0411(8) 0.0034(7) 0.0054(7) -0.0053(8)
C2B 0.0492(9) 0.0699(11) 0.0464(9) 0.0011(8) 0.0003(7) -0.0076(8)
C3B 0.0470(9) 0.0654(11) 0.0432(8) 0.0029(7) 0.0047(7) -0.0045(8)
C4B 0.0556(10) 0.0743(13) 0.0593(11) 0.0047(9) 0.0003(8) -0.0019(9)
C5B 0.0731(12) 0.0674(12) 0.0703(12) 0.0085(9) 0.0067(10) 0.0060(10)
C6B 0.0795(13) 0.0645(12) 0.0711(12) 0.0009(9) 0.0110(10) -0.0091(10)
C7B 0.0610(11) 0.0742(13) 0.0638(11) -0.0004(9) 0.0028(8) -0.0152(10)
C8B 0.0494(9) 0.0661(11) 0.0450(9) 0.0025(7) 0.0049(7) -0.0076(8)
C9B 0.0461(9) 0.0767(12) 0.0502(9) 0.0040(8) -0.0008(7) -0.0068(8)
C10B 0.0516(9) 0.0736(12) 0.0454(9) 0.0060(8) 0.0046(7) 0.0015(8)
C11B 0.0613(10) 0.0687(12) 0.0483(9) 0.0028(8) 0.0048(8) 0.0006(9)
C12B 0.0778(12) 0.0726(13) 0.0611(11) 0.0035(9) 0.0072(9) 0.0010(10)
C13B 0.1103(17) 0.0746(15) 0.0882(16) 0.0015(12) 0.0063(13) -0.0024(13)

loop_
_atom_type_symbol
_atom_type_description
_atom_type_scat_dispersion_real
_atom_type_scat_dispersion_imag
_atom_type_scat_source
C C 0.0181 0.0091 'International Tables Vol C Tables 4.2.6.8 and 6.1.1.4'
H H 0.0000 0.0000 'International Tables Vol C Tables 4.2.6.8 and 6.1.1.4'

loop_
_geom_angle_atom_site_label_1
_geom_angle_atom_site_label_2
_geom_angle_atom_site_label_3
_geom_angle
C9A C1A C10A 126.44(15)
C9A C1A C2A 108.89(14)
C10A C1A C2A 124.65(14)
C3A C2A C1A 103.43(12)
C4A C3A C8A 120.16(15)
C4A C3A C2A 130.89(14)
C8A C3A C2A 108.95(13)
C3A C4A C5A 119.16(16)
C6A C5A C4A 120.58(17)
C7A C6A C5A 120.86(17)
C6A C7A C8A 118.74(16)
C7A C8A C3A 120.51(15)
C7A C8A C9A 131.74(15)
C3A C8A C9A 107.75(14)
C1A C9A C8A 110.97(14)
C11A C10A C1A 125.74(15)
C10A C11A C12A 124.43(16)
C13A C12A C11A 124.56(19)
C9B C1B C10B 126.05(15)
C9B C1B C2B 109.13(15)
C10B C1B C2B 124.82(15)
C3B C2B C1B 103.27(13)
C4B C3B C8B 120.40(16)
C4B C3B C2B 130.93(15)
C8B C3B C2B 108.66(14)
C3B C4B C5B 119.15(17)
C6B C5B C4B 120.65(18)
C7B C6B C5B 120.71(18)
C6B C7B C8B 118.74(17)
C7B C8B C3B 120.33(16)
C7B C8B C9B 131.51(16)
C3B C8B C9B 108.16(15)
C1B C9B C8B 110.78(14)
C11B C10B C1B 126.48(16)
C10B C11B C12B 124.18(18)
C13B C12B C11B 125.0(2)

loop_
_geom_bond_atom_site_label_1
_geom_bond_atom_site_label_2
_geom_bond_distance
C1A C9A 1.350(2)
C1A C10A 1.440(2)
C1A C2A 1.512(2)
C2A C3A 1.496(2)
C3A C4A 1.380(2)
C3A C8A 1.402(2)
C4A C5A 1.387(2)
C5A C6A 1.385(3)
C6A C7A 1.382(2)
C7A C8A 1.388(2)
C8A C9A 1.450(2)
C10A C11A 1.343(2)
C11A C12A 1.440(2)
C12A C13A 1.316(3)
C1B C9B 1.348(2)
C1B C10B 1.440(2)
C1B C2B 1.511(2)
C2B C3B 1.505(2)
C3B C4B 1.374(2)
C3B C8B 1.398(2)
C4B C5B 1.386(3)
C5B C6B 1.385(3)
C6B C7B 1.379(3)
C7B C8B 1.392(2)
C8B C9B 1.449(2)
C10B C11B 1.342(2)
C11B C12B 1.440(3)
C12B C13B 1.315(3)

loop_
_geom_torsion_atom_site_label_1
_geom_torsion_atom_site_label_2
_geom_torsion_atom_site_label_3
_geom_torsion_atom_site_label_4
_geom_torsion
C9A C1A C2A C3A 0.55(17)
C10A C1A C2A C3A -177.85(14)
C1A C2A C3A C4A 179.05(16)
C1A C2A C3A C8A -0.72(16)
C8A C3A C4A C5A -0.3(2)
C2A C3A C4A C5A 179.93(16)
C3A C4A C5A C6A 0.1(3)
C4A C5A C6A C7A 0.0(3)
C5A C6A C7A C8A 0.1(3)
C6A C7A C8A C3A -0.3(2)
C6A C7A C8A C9A 179.18(16)
C4A C3A C8A C7A 0.4(2)
C2A C3A C8A C7A -179.81(14)
C4A C3A C8A C9A -179.16(14)
C2A C3A C8A C9A 0.64(17)
C10A C1A C9A C8A 178.18(14)
C2A C1A C9A C8A -0.19(18)
C7A C8A C9A C1A -179.77(16)
C3A C8A C9A C1A -0.28(18)
C9A C1A C10A C11A -177.45(16)
C2A C1A C10A C11A 0.7(2)
C1A C10A C11A C12A 175.10(15)
C10A C11A C12A C13A -178.12(19)
C9B C1B C2B C3B -0.66(17)
C10B C1B C2B C3B 179.97(14)
C1B C2B C3B C4B -178.27(16)
C1B C2B C3B C8B 0.84(16)
C8B C3B C4B C5B 0.7(2)
C2B C3B C4B C5B 179.78(16)
C3B C4B C5B C6B 0.3(3)
C4B C5B C6B C7B -1.1(3)
C5B C6B C7B C8B 0.9(3)
C6B C7B C8B C3B 0.1(2)
C6B C7B C8B C9B -179.17(16)
C4B C3B C8B C7B -0.9(2)
C2B C3B C8B C7B 179.83(14)
C4B C3B C8B C9B 178.50(14)
C2B C3B C8B C9B -0.73(17)
C10B C1B C9B C8B 179.61(14)
C2B C1B C9B C8B 0.25(18)
C7B C8B C9B C1B 179.66(16)
C3B C8B C9B C1B 0.31(18)
C9B C1B C10B C11B -179.61(16)
C2B C1B C10B C11B -0.3(3)
C1B C10B C11B C12B 177.38(15)
C10B C11B C12B C13B -178.27(19)
